data_7219322
loop_
_publ_author_name
'Lu, Xin-Xin'
'Luo, Yu-Hui'
'Xu, Yan'
'Zhang, Hong'

_publ_section_title
;
 Temperature-dependent assembly of two 3D [BW12O40]5&#x2212;-based
 coordination polymers with visible light driven photocatalytic properties
;
_journal_issue 7
_journal_name_full CrystEngComm
_journal_page_first 1631
_journal_paper_doi 10.1039/C4CE02211D
_journal_volume 17
_journal_year 2015
_chemical_formula_moiety '[Cu3Cl(BBTZ)5(BW12O40)(H2O)2]6H2O'
_chemical_formula_sum 'C60 H76 B Cl Cu3 N30 O48 W12'
_chemical_formula_weight 4428.59
_chemical_name_systematic
; 
 ? 
;
_space_group_IT_number 2
_symmetry_cell_setting triclinic
_symmetry_space_group_name_Hall '-P 1'
_symmetry_space_group_name_H-M 'P -1'
_atom_sites_solution_hydrogens geom
_atom_sites_solution_primary direct
_atom_sites_solution_secondary difmap
_audit_creation_method SHELXL-97
_audit_update_record
;
2014-12-30 deposited with the CCDC.
2015-01-02 downloaded from the CCDC.
;
_cell_angle_alpha 64.690(5)
_cell_angle_beta 89.747(4)
_cell_angle_gamma 89.661(4)
_cell_formula_units_Z 1
_cell_length_a 11.3945(5)
_cell_length_b 14.8843(8)
_cell_length_c 15.8690(7)
_cell_measurement_reflns_used 5509
_cell_measurement_temperature 293(2)
_cell_measurement_theta_max 29.2210
_cell_measurement_theta_min 3.0482
_cell_volume 2433.0(2)
_computing_structure_refinement 'SHELXL-97 (Sheldrick, 1997)'
_computing_structure_solution 'SHELXS-97 (Sheldrick, 1990)'
_diffrn_ambient_temperature 293(2)
_diffrn_measured_fraction_theta_full 0.993
_diffrn_measured_fraction_theta_max 0.993
_diffrn_radiation_monochromator graphite
_diffrn_radiation_source 'fine-focus sealed tube'
_diffrn_radiation_type MoK\a
_diffrn_radiation_wavelength 0.71073
_diffrn_reflns_av_R_equivalents 0.0449
_diffrn_reflns_av_sigmaI/netI 0.0834
_diffrn_reflns_limit_h_max 14
_diffrn_reflns_limit_h_min -13
_diffrn_reflns_limit_k_max 18
_diffrn_reflns_limit_k_min -13
_diffrn_reflns_limit_l_max 19
_diffrn_reflns_limit_l_min -14
_diffrn_reflns_number 16315
_diffrn_reflns_theta_full 26.00
_diffrn_reflns_theta_max 26.00
_diffrn_reflns_theta_min 3.05
_exptl_absorpt_coefficient_mu 14.892
_exptl_absorpt_correction_T_max 1.0000
_exptl_absorpt_correction_T_min 0.28599
_exptl_absorpt_correction_type multi-scan
_exptl_absorpt_process_details
;
CrysAlisPro, Agilent Technologies,
Version 1.171.35.21 (release 20-01-2012 CrysAlis171 .NET)
(compiled Jan 23 2012,18:06:46)
Empirical absorption correction using spherical harmonics,
 implemented in SCALE3 ABSPACK scaling algorithm.
;
_exptl_crystal_colour blue
_exptl_crystal_density_diffrn 3.023
_exptl_crystal_density_method 'not measured'
_exptl_crystal_description block
_exptl_crystal_F_000 2027
_exptl_crystal_size_max 0.3
_exptl_crystal_size_mid 0.25
_exptl_crystal_size_min 0.15
_refine_diff_density_max 2.709
_refine_diff_density_min -1.990
_refine_diff_density_rms 0.283
_refine_ls_extinction_method none
_refine_ls_goodness_of_fit_ref 1.108
_refine_ls_hydrogen_treatment constr
_refine_ls_matrix_type full
_refine_ls_number_parameters 731
_refine_ls_number_reflns 9484
_refine_ls_number_restraints 0
_refine_ls_restrained_S_all 1.108
_refine_ls_R_factor_all 0.0796
_refine_ls_R_factor_gt 0.0527
_refine_ls_shift/su_max 0.001
_refine_ls_shift/su_mean 0.000
_refine_ls_structure_factor_coef Fsqd
_refine_ls_weighting_details 'calc w=1/[\s^2^(Fo^2^)+(0.0225P)^2^+8.3408P] where P=(Fo^2^+2Fc^2^)/3'
_refine_ls_weighting_scheme calc
_refine_ls_wR_factor_gt 0.0953
_refine_ls_wR_factor_ref 0.1066
_reflns_number_gt 7147
_reflns_number_total 9484
_reflns_threshold_expression >2sigma(I)
_cod_data_source_file c4ce02211d2.cif
_cod_data_source_block Compound1
_cod_depositor_comments 'Adding full bibliography for 7219321--7219322.cif.'
_cod_original_sg_symbol_H-M p-1
_cod_database_code 7219322

loop_
_symmetry_equiv_pos_as_xyz
'x, y, z'
'-x, -y, -z'

loop_
_atom_site_label
_atom_site_type_symbol
_atom_site_fract_x
_atom_site_fract_y
_atom_site_fract_z
_atom_site_U_iso_or_equiv
_atom_site_adp_type
_atom_site_occupancy
_atom_site_symmetry_multiplicity
_atom_site_calc_flag
_atom_site_refinement_flags
_atom_site_disorder_assembly
_atom_site_disorder_group
W1 W 0.29612(4) 0.17466(4) 0.86829(4) 0.02790(14) Uani 1 1 d . . .
W2 W 0.29903(4) -0.05615(4) 0.86509(4) 0.02686(14) Uani 1 1 d . . .
W3 W 0.20384(4) -0.03110(4) 1.06269(4) 0.02666(14) Uani 1 1 d . . .
W4 W 0.40307(5) 0.03735(4) 1.19023(4) 0.02982(15) Uani 1 1 d . . .
W5 W 0.50441(4) 0.23385(4) 0.99186(4) 0.03116(16) Uani 1 1 d . . .
W6 W 0.59010(5) 0.19985(4) 0.79770(4) 0.03028(15) Uani 1 1 d . . .
B1 B 0.5000 0.0000 1.0000 0.007(3) Uani 1 2 d S . .
Cu1 Cu 0.5000 0.5000 1.0000 0.0231(5) Uani 1 2 d S . .
Cu2 Cu 0.89375(14) 0.63759(13) 1.35754(13) 0.0402(4) Uani 1 1 d . . .
Cl1 Cl 1.0000 0.5000 1.5000 0.078(2) Uani 1 2 d S . .
C1 C 0.3394(10) 0.6394(9) 0.8583(9) 0.029(3) Uani 1 1 d . . .
H1 H 0.3652 0.6921 0.8700 0.035 Uiso 1 1 calc R . .
C2 C 0.3103(12) 0.4981(10) 0.8633(10) 0.040(4) Uani 1 1 d . . .
H2 H 0.3130 0.4298 0.8820 0.048 Uiso 1 1 calc R . .
C3 C 0.2291(12) 0.7404(11) 0.7120(10) 0.043(4) Uani 1 1 d . . .
H3A H 0.1579 0.7282 0.6853 0.052 Uiso 1 1 calc R . .
H3B H 0.2116 0.7897 0.7350 0.052 Uiso 1 1 calc R . .
C4 C 0.3212(12) 0.7782(10) 0.6396(11) 0.038(4) Uani 1 1 d . . .
C5 C 0.3222(15) 0.7582(15) 0.5641(13) 0.066(5) Uani 1 1 d . . .
H5 H 0.2597 0.7231 0.5557 0.079 Uiso 1 1 calc R . .
C6 C 0.4091(16) 0.7865(15) 0.5006(14) 0.071(6) Uani 1 1 d . . .
H6 H 0.4065 0.7689 0.4510 0.086 Uiso 1 1 calc R . .
C7 C 0.5014(13) 0.8411(11) 0.5083(11) 0.041(4) Uani 1 1 d . . .
C8 C 0.5014(15) 0.8631(12) 0.5798(13) 0.060(5) Uani 1 1 d . . .
H8 H 0.5631 0.9004 0.5861 0.072 Uiso 1 1 calc R . .
C9 C 0.4121(16) 0.8328(12) 0.6473(14) 0.064(5) Uani 1 1 d . . .
H9 H 0.4152 0.8500 0.6971 0.077 Uiso 1 1 calc R . .
C10 C 0.7014(13) 0.7520(14) 0.3981(14) 0.059(5) Uani 1 1 d . . .
H10 H 0.6610 0.7664 0.3430 0.071 Uiso 1 1 calc R . .
C11 C 0.8137(15) 0.6946(14) 0.5068(13) 0.064(5) Uani 1 1 d . . .
H11 H 0.8718 0.6553 0.5468 0.077 Uiso 1 1 calc R . .
C12 C 0.6912(12) 0.6277(10) 0.8868(11) 0.039(4) Uani 1 1 d . . .
H12 H 0.7129 0.6455 0.9341 0.047 Uiso 1 1 calc R . .
C13 C 0.6103(15) 0.5607(13) 0.8116(13) 0.060(5) Uani 1 1 d . . .
H13 H 0.5594 0.5219 0.7955 0.072 Uiso 1 1 calc R . .
C14 C 0.8323(12) 0.7374(11) 0.7656(12) 0.055(5) Uani 1 1 d . . .
H14A H 0.7995 0.8040 0.7401 0.066 Uiso 1 1 calc R . .
H14B H 0.8721 0.7281 0.7157 0.066 Uiso 1 1 calc R . .
C15 C 0.9229(13) 0.7850(11) 0.8862(11) 0.045(4) Uani 1 1 d . . .
H15 H 0.8706 0.8382 0.8678 0.054 Uiso 1 1 calc R . .
C16 C 0.9190(10) 0.7246(10) 0.8421(11) 0.035(4) Uani 1 1 d . . .
C17 C 0.9960(12) 0.6415(11) 0.8748(11) 0.044(4) Uani 1 1 d . . .
H17 H 0.9952 0.5973 0.8475 0.053 Uiso 1 1 calc R . .
C18 C 1.0710(11) 0.6265(10) 0.9463(11) 0.041(4) Uani 1 1 d . . .
H18 H 1.1205 0.5714 0.9674 0.049 Uiso 1 1 calc R . .
C19 C 1.0759(11) 0.6909(11) 0.9884(11) 0.038(4) Uani 1 1 d . . .
C20 C 1.0004(12) 0.7716(11) 0.9569(12) 0.045(4) Uani 1 1 d . . .
H20 H 1.0020 0.8166 0.9834 0.054 Uiso 1 1 calc R . .
C21 C 1.1603(11) 0.6730(11) 1.0653(10) 0.039(4) Uani 1 1 d . . .
H21A H 1.2230 0.6297 1.0629 0.046 Uiso 1 1 calc R . .
H21B H 1.1949 0.7356 1.0571 0.046 Uiso 1 1 calc R . .
C22 C 1.0505(12) 0.6732(10) 1.2011(11) 0.040(4) Uani 1 1 d . . .
H22 H 1.0532 0.7410 1.1848 0.047 Uiso 1 1 calc R . .
C23 C 1.0160(15) 0.5248(12) 1.2656(14) 0.060(5) Uani 1 1 d . . .
H23 H 0.9869 0.4642 1.3085 0.072 Uiso 1 1 calc R . .
C24 C 0.9743(11) 0.8454(10) 1.3130(11) 0.036(3) Uani 1 1 d . . .
H24 H 0.9068 0.8757 1.2802 0.043 Uiso 1 1 calc R . .
C25 C 1.1422(11) 0.8276(10) 1.3812(11) 0.042(4) Uani 1 1 d . . .
H25 H 1.2121 0.8406 1.4038 0.050 Uiso 1 1 calc R . .
C26 C 1.0608(12) 0.9939(10) 1.3252(11) 0.044(4) Uani 1 1 d . . .
H26A H 1.0063 1.0347 1.2771 0.053 Uiso 1 1 calc R . .
H26B H 1.1391 1.0203 1.3063 0.053 Uiso 1 1 calc R . .
C27 C 1.0296(11) 0.9979(10) 1.4153(11) 0.038(4) Uani 1 1 d . . .
C28 C 0.9161(12) 1.0141(11) 1.4346(12) 0.047(4) Uani 1 1 d . . .
H28 H 0.8584 1.0266 1.3897 0.057 Uiso 1 1 calc R . .
C29 C 1.1134(12) 0.9880(12) 1.4813(13) 0.051(4) Uani 1 1 d . . .
H29 H 1.1920 0.9825 1.4680 0.061 Uiso 1 1 calc R . .
C30 C 0.5997(14) 0.8736(13) 0.4399(12) 0.060(5) Uani 1 1 d . . .
H30A H 0.5675 0.9002 0.3774 0.073 Uiso 1 1 calc R . .
H30B H 0.6420 0.9265 0.4465 0.073 Uiso 1 1 calc R . .
N1 N 0.3682(8) 0.5430(7) 0.9083(8) 0.029(3) Uani 1 1 d . . .
N2 N 0.2501(10) 0.5580(9) 0.7915(9) 0.046(3) Uani 1 1 d . . .
N3 N 0.2690(9) 0.6468(8) 0.7902(8) 0.032(3) Uani 1 1 d . . .
N4 N 0.6802(11) 0.7948(11) 0.4512(10) 0.052(4) Uani 1 1 d . . .
N5 N 0.7559(14) 0.7609(13) 0.5243(12) 0.079(5) Uani 1 1 d . . .
N6 N 0.7859(12) 0.6858(11) 0.4291(10) 0.058(4) Uani 1 1 d . . .
N7 N 0.6102(9) 0.5635(8) 0.8944(8) 0.030(3) Uani 1 1 d . . .
N8 N 0.7374(9) 0.6635(8) 0.8043(8) 0.034(3) Uani 1 1 d . . .
N9 N 0.6896(13) 0.6183(12) 0.7558(10) 0.067(4) Uani 1 1 d . . .
N10 N 1.1030(9) 0.6279(8) 1.1547(9) 0.039(3) Uani 1 1 d . . .
N11 N 1.0793(14) 0.5318(10) 1.1960(12) 0.068(4) Uani 1 1 d . . .
N12 N 0.9944(9) 0.6080(7) 1.2731(8) 0.033(3) Uani 1 1 d . . .
N13 N 0.9990(9) 0.7507(9) 1.3432(8) 0.039(3) Uani 1 1 d . . .
N14 N 1.1026(12) 0.7407(11) 1.3868(13) 0.079(5) Uani 1 1 d . . .
N15 N 1.0567(9) 0.8909(8) 1.3352(8) 0.031(3) Uani 1 1 d . . .
O1 O 0.2014(8) 0.2592(7) 0.7953(7) 0.045(3) Uani 1 1 d . . .
O2 O 0.6301(8) 0.2985(6) 0.7013(7) 0.043(3) Uani 1 1 d . . .
O3 O 0.5048(7) 0.3487(6) 0.9890(7) 0.032(2) Uani 1 1 d . . .
O4 O 0.5676(7) 0.0348(7) 1.2101(8) 0.060(4) Uani 1 1 d . . .
O5 O 0.3573(7) 0.0538(7) 1.2843(7) 0.039(2) Uani 1 1 d . . .
O6 O 0.4131(9) -0.1047(7) 1.2481(9) 0.065(4) Uani 1 1 d . . .
O7 O 0.2624(9) -0.1554(7) 1.1494(8) 0.054(3) Uani 1 1 d . . .
O8 O 0.2040(8) -0.0826(7) 0.7995(7) 0.042(3) Uani 1 1 d . . .
O9 O 0.0640(7) -0.0469(7) 1.0956(8) 0.047(3) Uani 1 1 d . . .
O10 O 0.2045(10) -0.0740(7) 0.9679(8) 0.056(3) Uani 1 1 d . . .
O11 O 0.2738(10) 0.0796(7) 0.8198(9) 0.065(3) Uani 1 1 d . . .
O12 O 0.4284(8) 0.2156(10) 0.7859(9) 0.071(4) Uani 1 1 d . . .
O13 O 0.5815(8) 0.2598(9) 0.8834(9) 0.064(3) Uani 1 1 d . . .
O14 O 0.4159(8) 0.1683(8) 1.1028(8) 0.064(4) Uani 1 1 d . . .
O15 O 0.2602(9) 0.0258(7) 1.1420(8) 0.055(3) Uani 1 1 d . . .
O16 O 0.3591(8) 0.2430(9) 0.9319(8) 0.057(3) Uani 1 1 d . . .
O17 O 0.1992(10) 0.1002(7) 0.9678(7) 0.055(3) Uani 1 1 d . . .
O18 O 0.3769(11) 0.0166(10) 0.9629(10) 0.012(3) Uani 0.50 1 d P . .
O19 O 0.4779(11) 0.1094(10) 0.9395(10) 0.012(3) Uani 0.50 1 d P . .
O20 O 0.4132(11) -0.0348(10) 1.0814(10) 0.012(3) Uani 0.50 1 d P . .
O21 O 0.3605(7) -0.1869(7) 0.9403(8) 0.057(3) Uani 1 1 d . . .
O22 O 0.5192(11) 0.0605(10) 1.0570(10) 0.013(3) Uani 0.50 1 d P . .
O1W O 0.7803(10) 0.5320(8) 1.3648(9) 0.068(4) Uani 1 1 d . . .
O2W O 0.566(2) 0.5492(17) 0.288(2) 0.225(13) Uani 1 1 d . . .
O4W O 0.423(3) 0.416(4) 0.416(3) 0.40(3) Uani 1 1 d . . .
O3WA O 0.729(7) 0.451(4) 0.564(5) 0.15(4) Uani 0.37(7) 1 d P A 1
O3WB O 0.635(4) 0.443(3) 0.513(3) 0.15(2) Uani 0.63(7) 1 d P A 2

loop_
_atom_site_aniso_label
_atom_site_aniso_U_11
_atom_site_aniso_U_22
_atom_site_aniso_U_33
_atom_site_aniso_U_23
_atom_site_aniso_U_13
_atom_site_aniso_U_12
W1 0.0277(3) 0.0298(3) 0.0252(3) -0.0109(3) -0.0092(2) 0.0102(2)
W2 0.0271(3) 0.0265(3) 0.0236(3) -0.0074(2) -0.0066(2) -0.0026(2)
W3 0.0205(3) 0.0288(3) 0.0313(4) -0.0134(3) 0.0023(2) -0.0014(2)
W4 0.0365(3) 0.0314(3) 0.0201(3) -0.0098(3) 0.0031(2) 0.0070(2)
W5 0.0293(3) 0.0203(3) 0.0483(4) -0.0191(3) 0.0059(3) -0.0022(2)
W6 0.0381(3) 0.0281(3) 0.0181(3) -0.0035(2) 0.0027(2) -0.0098(2)
B1 0.003(7) 0.015(9) 0.004(9) -0.005(7) -0.002(6) 0.001(6)
Cu1 0.0228(10) 0.0212(11) 0.0224(13) -0.0065(10) -0.0015(9) -0.0027(8)
Cu2 0.0390(9) 0.0424(10) 0.0349(12) -0.0124(9) 0.0043(8) -0.0017(7)
Cl1 0.092(5) 0.066(4) 0.041(4) 0.010(3) -0.013(4) 0.020(3)
C1 0.036(7) 0.019(6) 0.025(8) -0.002(6) -0.012(6) 0.003(5)
C2 0.065(10) 0.027(8) 0.026(9) -0.011(7) -0.014(8) 0.002(7)
C3 0.046(9) 0.057(10) 0.022(9) -0.013(8) -0.005(7) 0.018(7)
C4 0.042(8) 0.025(7) 0.035(10) 0.000(7) -0.006(7) 0.006(6)
C5 0.053(11) 0.113(17) 0.045(13) -0.045(12) -0.003(9) -0.008(10)
C6 0.065(12) 0.119(17) 0.050(13) -0.055(13) 0.001(10) -0.009(11)
C7 0.050(9) 0.038(8) 0.032(10) -0.013(8) -0.001(7) 0.014(7)
C8 0.078(12) 0.040(10) 0.054(13) -0.012(9) 0.021(10) -0.017(8)
C9 0.090(13) 0.055(11) 0.058(14) -0.035(10) 0.013(11) -0.004(9)
C10 0.031(9) 0.074(13) 0.062(14) -0.019(11) 0.015(8) -0.008(8)
C11 0.070(12) 0.077(14) 0.049(13) -0.032(11) -0.009(10) 0.021(10)
C12 0.048(9) 0.037(8) 0.027(10) -0.010(7) -0.005(7) -0.011(6)
C13 0.073(12) 0.079(13) 0.044(12) -0.041(10) 0.010(9) -0.036(9)
C14 0.043(9) 0.051(10) 0.058(12) -0.012(9) 0.007(8) -0.026(7)
C15 0.049(9) 0.035(9) 0.044(11) -0.010(8) 0.002(8) 0.008(7)
C16 0.023(7) 0.034(8) 0.042(10) -0.010(7) 0.010(6) -0.008(5)
C17 0.055(9) 0.040(9) 0.047(11) -0.027(8) 0.004(8) -0.012(7)
C18 0.034(8) 0.038(8) 0.060(12) -0.029(8) 0.007(7) -0.002(6)
C19 0.027(7) 0.056(9) 0.050(11) -0.040(8) 0.014(7) -0.022(6)
C20 0.045(9) 0.039(9) 0.061(12) -0.032(9) 0.009(8) 0.004(7)
C21 0.031(7) 0.050(9) 0.047(11) -0.032(8) 0.021(7) -0.026(6)
C22 0.059(9) 0.018(7) 0.047(11) -0.018(7) 0.013(8) 0.001(6)
C23 0.084(13) 0.041(10) 0.058(14) -0.022(9) 0.016(10) -0.028(9)
C24 0.031(7) 0.036(8) 0.045(10) -0.020(8) 0.001(7) -0.002(6)
C25 0.024(7) 0.041(8) 0.071(12) -0.034(8) -0.030(7) 0.009(6)
C26 0.040(8) 0.035(8) 0.047(11) -0.009(8) -0.002(7) -0.001(6)
C27 0.028(7) 0.046(9) 0.052(11) -0.033(8) -0.003(7) 0.001(6)
C28 0.033(8) 0.063(11) 0.047(12) -0.025(9) -0.002(7) -0.002(7)
C29 0.029(8) 0.074(12) 0.063(13) -0.042(10) 0.018(8) -0.003(7)
C30 0.069(11) 0.067(12) 0.035(11) -0.012(9) 0.014(9) 0.013(9)
N1 0.032(6) 0.029(6) 0.030(7) -0.015(5) -0.004(5) 0.003(4)
N2 0.054(8) 0.046(8) 0.036(9) -0.016(7) -0.016(6) -0.010(6)
N3 0.029(6) 0.036(7) 0.025(7) -0.009(6) -0.005(5) 0.002(5)
N4 0.053(8) 0.070(10) 0.024(8) -0.012(8) -0.003(7) 0.011(7)
N5 0.086(11) 0.096(13) 0.059(12) -0.038(11) -0.007(9) 0.022(9)
N6 0.065(9) 0.072(10) 0.032(9) -0.019(8) 0.013(7) -0.004(7)
N7 0.031(6) 0.030(6) 0.029(7) -0.014(5) 0.008(5) -0.012(5)
N8 0.034(6) 0.040(7) 0.023(7) -0.010(6) 0.005(5) 0.001(5)
N9 0.081(10) 0.102(13) 0.028(9) -0.036(9) 0.017(8) -0.037(9)
N10 0.038(6) 0.037(7) 0.048(9) -0.023(7) -0.004(6) -0.006(5)
N11 0.112(12) 0.037(8) 0.065(12) -0.032(8) 0.026(10) -0.019(8)
N12 0.040(6) 0.019(6) 0.031(8) -0.002(5) 0.009(5) -0.005(5)
N13 0.036(7) 0.047(8) 0.032(8) -0.017(6) -0.018(6) 0.011(5)
N14 0.056(9) 0.075(11) 0.111(16) -0.043(11) -0.025(10) 0.015(8)
N15 0.032(6) 0.041(7) 0.027(7) -0.021(6) -0.006(5) 0.002(5)
O1 0.058(6) 0.050(6) 0.027(6) -0.016(5) -0.016(5) 0.022(5)
O2 0.057(6) 0.025(5) 0.029(6) 0.008(4) 0.004(5) -0.014(4)
O3 0.036(5) 0.022(5) 0.038(6) -0.013(4) -0.004(4) 0.002(4)
O4 0.029(5) 0.050(7) 0.059(8) 0.018(6) 0.007(5) 0.010(4)
O5 0.040(5) 0.051(6) 0.030(6) -0.021(5) -0.002(4) 0.008(4)
O6 0.083(8) 0.026(5) 0.088(10) -0.025(6) -0.065(7) 0.018(5)
O7 0.074(7) 0.039(6) 0.058(8) -0.029(6) -0.044(6) 0.017(5)
O8 0.044(6) 0.052(6) 0.030(6) -0.017(5) -0.011(5) -0.018(4)
O9 0.033(5) 0.049(6) 0.063(8) -0.029(6) 0.011(5) -0.001(4)
O10 0.099(8) 0.044(6) 0.037(7) -0.029(6) 0.025(6) -0.003(6)
O11 0.106(9) 0.032(6) 0.064(9) -0.026(6) 0.031(7) -0.016(6)
O12 0.027(5) 0.144(12) 0.085(10) -0.089(9) 0.005(6) -0.006(6)
O13 0.039(6) 0.117(10) 0.066(9) -0.067(8) 0.011(6) -0.013(6)
O14 0.035(5) 0.054(7) 0.058(8) 0.018(6) 0.012(5) 0.015(5)
O15 0.072(7) 0.043(6) 0.061(8) -0.032(6) -0.045(6) 0.013(5)
O16 0.037(6) 0.097(9) 0.059(8) -0.054(7) -0.003(5) -0.014(5)
O17 0.117(9) 0.027(5) 0.022(6) -0.013(5) 0.021(6) -0.012(5)
O18 0.008(7) 0.019(8) 0.007(9) -0.003(7) -0.001(6) 0.001(5)
O19 0.008(7) 0.019(8) 0.007(8) -0.004(7) 0.000(6) 0.001(6)
O20 0.009(7) 0.019(8) 0.007(9) -0.003(7) 0.000(6) 0.004(5)
O21 0.024(5) 0.057(7) 0.056(8) 0.009(6) 0.009(5) 0.014(4)
O22 0.007(7) 0.020(8) 0.008(9) -0.001(7) 0.000(6) 0.002(5)
O1W 0.072(8) 0.057(7) 0.069(10) -0.019(7) 0.017(7) -0.027(6)
O2W 0.23(3) 0.15(2) 0.25(3) -0.04(2) -0.05(2) 0.076(18)
O4W 0.22(3) 0.48(7) 0.42(7) -0.12(5) 0.03(4) -0.07(4)
O3WA 0.15(7) 0.15(5) 0.15(6) -0.06(4) 0.00(5) -0.01(4)
O3WB 0.16(4) 0.15(3) 0.15(4) -0.06(3) 0.00(3) -0.01(2)

loop_
_atom_type_symbol
_atom_type_description
_atom_type_scat_dispersion_real
_atom_type_scat_dispersion_imag
_atom_type_scat_source
C C 0.0033 0.0016 'International Tables Vol C Tables 4.2.6.8 and 6.1.1.4'
H H 0.0000 0.0000 'International Tables Vol C Tables 4.2.6.8 and 6.1.1.4'
B B 0.0013 0.0007 'International Tables Vol C Tables 4.2.6.8 and 6.1.1.4'
Cu Cu 0.3201 1.2651 'International Tables Vol C Tables 4.2.6.8 and 6.1.1.4'
N N 0.0061 0.0033 'International Tables Vol C Tables 4.2.6.8 and 6.1.1.4'
O O 0.0106 0.0060 'International Tables Vol C Tables 4.2.6.8 and 6.1.1.4'
W W -0.8490 6.8722 'International Tables Vol C Tables 4.2.6.8 and 6.1.1.4'
Cl Cl 0.1484 0.1585 'International Tables Vol C Tables 4.2.6.8 and 6.1.1.4'

loop_
_geom_angle_atom_site_label_1
_geom_angle_atom_site_label_2
_geom_angle_atom_site_label_3
_geom_angle
_geom_angle_site_symmetry_1
_geom_angle_site_symmetry_3
O1 W1 O17 101.7(5) . .
O1 W1 O16 101.7(5) . .
O17 W1 O16 92.1(5) . .
O1 W1 O11 95.7(5) . .
O17 W1 O11 89.1(5) . .
O16 W1 O11 162.0(5) . .
O1 W1 O12 96.1(5) . .
O17 W1 O12 161.6(5) . .
O16 W1 O12 88.6(5) . .
O11 W1 O12 84.7(5) . .
O1 W1 O19 157.5(5) . .
O17 W1 O19 98.1(5) . .
O16 W1 O19 66.8(5) . .
O11 W1 O19 95.3(5) . .
O12 W1 O19 65.4(5) . .
O1 W1 O18 158.5(5) . .
O17 W1 O18 67.7(5) . .
O16 W1 O18 97.5(5) . .
O11 W1 O18 66.4(5) . .
O12 W1 O18 94.0(5) . .
O19 W1 O18 42.6(4) . .
O8 W2 O11 99.7(5) . .
O8 W2 O4 98.8(5) . 2_657
O11 W2 O4 90.8(5) . 2_657
O8 W2 O10 100.8(5) . .
O11 W2 O10 88.7(5) . .
O4 W2 O10 160.2(5) 2_657 .
O8 W2 O21 100.2(5) . .
O11 W2 O21 160.1(5) . .
O4 W2 O21 87.4(4) 2_657 .
O10 W2 O21 86.4(5) . .
O8 W2 O22 157.6(5) . 2_657
O11 W2 O22 96.6(5) . 2_657
O4 W2 O22 65.6(5) 2_657 2_657
O10 W2 O22 94.8(5) . 2_657
O21 W2 O22 64.7(5) . 2_657
O8 W2 O18 159.4(5) . .
O11 W2 O18 65.9(5) . .
O4 W2 O18 96.1(5) 2_657 .
O10 W2 O18 65.7(5) . .
O21 W2 O18 94.6(5) . .
O22 W2 O18 42.9(5) 2_657 .
O9 W3 O10 101.5(5) . .
O9 W3 O17 100.7(5) . .
O10 W3 O17 87.2(4) . .
O9 W3 O7 98.3(5) . .
O10 W3 O7 91.2(5) . .
O17 W3 O7 160.9(5) . .
O9 W3 O15 99.5(5) . .
O10 W3 O15 158.8(5) . .
O17 W3 O15 86.3(4) . .
O7 W3 O15 88.4(4) . .
O9 W3 O20 157.1(5) . .
O10 W3 O20 95.9(5) . .
O17 W3 O20 94.9(5) . .
O7 W3 O20 66.3(5) . .
O15 W3 O20 64.7(5) . .
O9 W3 O18 160.5(5) . .
O10 W3 O18 65.3(5) . .
O17 W3 O18 65.6(5) . .
O7 W3 O18 96.5(5) . .
O15 W3 O18 93.7(5) . .
O20 W3 O18 42.4(5) . .
O5 W4 O15 99.9(5) . .
O5 W4 O14 100.5(5) . .
O15 W4 O14 91.0(5) . .
O5 W4 O4 98.8(5) . .
O15 W4 O4 161.0(5) . .
O14 W4 O4 89.0(4) . .
O5 W4 O6 98.1(5) . .
O15 W4 O6 88.2(4) . .
O14 W4 O6 161.3(6) . .
O4 W4 O6 85.8(4) . .
O5 W4 O22 158.1(5) . .
O15 W4 O22 97.1(5) . .
O14 W4 O22 65.5(5) . .
O4 W4 O22 65.7(5) . .
O6 W4 O22 96.1(5) . .
O5 W4 O20 158.1(5) . .
O15 W4 O20 65.6(5) . .
O14 W4 O20 96.3(5) . .
O4 W4 O20 95.4(5) . .
O6 W4 O20 66.4(5) . .
O22 W4 O20 43.7(5) . .
O3 W5 O13 99.6(5) . .
O3 W5 O21 97.8(5) . 2_657
O13 W5 O21 91.5(5) . 2_657
O3 W5 O16 98.0(4) . .
O13 W5 O16 90.3(5) . .
O21 W5 O16 163.6(5) 2_657 .
O3 W5 O14 98.2(5) . .
O13 W5 O14 161.9(5) . .
O21 W5 O14 89.1(4) 2_657 .
O16 W5 O14 84.2(5) . .
O3 W5 O22 157.4(5) . .
O13 W5 O22 97.7(5) . .
O21 W5 O22 67.3(5) 2_657 .
O16 W5 O22 96.3(5) . .
O14 W5 O22 66.0(5) . .
O3 W5 O19 158.6(5) . .
O13 W5 O19 67.1(5) . .
O21 W5 O19 99.2(5) 2_657 .
O16 W5 O19 66.5(4) . .
O14 W5 O19 95.0(5) . .
O22 W5 O19 43.9(5) . .
O2 W6 O6 99.7(5) . 2_657
O2 W6 O12 99.0(5) . .
O6 W6 O12 91.1(5) 2_657 .
O2 W6 O7 99.7(5) . 2_657
O6 W6 O7 90.9(4) 2_657 2_657
O12 W6 O7 160.6(6) . 2_657
O2 W6 O13 99.7(5) . .
O6 W6 O13 160.6(6) 2_657 .
O12 W6 O13 87.1(4) . .
O7 W6 O13 84.6(4) 2_657 .
O2 W6 O20 160.5(5) . 2_657
O6 W6 O20 67.5(5) 2_657 2_657
O12 W6 O20 96.1(5) . 2_657
O7 W6 O20 67.0(4) 2_657 2_657
O13 W6 O20 93.4(5) . 2_657
O2 W6 O19 156.1(5) . .
O6 W6 O19 97.8(5) 2_657 .
O12 W6 O19 64.5(5) . .
O7 W6 O19 96.1(5) 2_657 .
O13 W6 O19 64.0(5) . .
O20 W6 O19 43.4(5) 2_657 .
O18 B1 O18 180.0 2_657 .
O18 B1 O19 69.3(7) 2_657 2_657
O18 B1 O19 110.7(7) . 2_657
O18 B1 O19 110.7(7) 2_657 .
O18 B1 O19 69.3(7) . .
O19 B1 O19 180.0 2_657 .
O18 B1 O20 109.4(7) 2_657 .
O18 B1 O20 70.6(7) . .
O19 B1 O20 71.6(7) 2_657 .
O19 B1 O20 108.4(7) . .
O18 B1 O20 70.6(7) 2_657 2_657
O18 B1 O20 109.4(7) . 2_657
O19 B1 O20 108.4(7) 2_657 2_657
O19 B1 O20 71.6(7) . 2_657
O20 B1 O20 180.0 . 2_657
O18 B1 O22 70.8(7) 2_657 .
O18 B1 O22 109.2(7) . .
O19 B1 O22 110.1(7) 2_657 .
O19 B1 O22 69.9(7) . .
O20 B1 O22 70.9(7) . .
O20 B1 O22 109.1(7) 2_657 .
O18 B1 O22 109.2(7) 2_657 2_657
O18 B1 O22 70.8(7) . 2_657
O19 B1 O22 69.9(7) 2_657 2_657
O19 B1 O22 110.1(7) . 2_657
O20 B1 O22 109.1(7) . 2_657
O20 B1 O22 70.9(7) 2_657 2_657
O22 B1 O22 180.0 . 2_657
N7 Cu1 N7 180.0 2_667 .
N7 Cu1 N1 88.4(4) 2_667 2_667
N7 Cu1 N1 91.6(5) . 2_667
N7 Cu1 N1 91.6(5) 2_667 .
N7 Cu1 N1 88.4(4) . .
N1 Cu1 N1 180.0 2_667 .
N7 Cu1 O3 87.0(4) 2_667 .
N7 Cu1 O3 93.0(4) . .
N1 Cu1 O3 91.3(3) 2_667 .
N1 Cu1 O3 88.7(3) . .
N7 Cu1 O3 93.0(4) 2_667 2_667
N7 Cu1 O3 87.0(4) . 2_667
N1 Cu1 O3 88.7(3) 2_667 2_667
N1 Cu1 O3 91.3(3) . 2_667
O3 Cu1 O3 180.0 . 2_667
N12 Cu2 N6 172.1(5) . 1_556
N12 Cu2 N13 89.7(5) . .
N6 Cu2 N13 86.8(5) 1_556 .
N12 Cu2 O1W 91.0(5) . .
N6 Cu2 O1W 92.0(6) 1_556 .
N13 Cu2 O1W 175.6(5) . .
N12 Cu2 Cl1 90.0(3) . .
N6 Cu2 Cl1 97.5(4) 1_556 .
N13 Cu2 Cl1 97.4(3) . .
O1W Cu2 Cl1 86.9(4) . .
Cu2 Cl1 Cu2 180.0 2_768 .
N3 C1 N1 108.9(11) . .
N3 C1 H1 125.5 . .
N1 C1 H1 125.5 . .
N2 C2 N1 114.6(12) . .
N2 C2 H2 122.7 . .
N1 C2 H2 122.7 . .
C4 C3 N3 110.1(11) . .
C4 C3 H3A 109.6 . .
N3 C3 H3A 109.6 . .
C4 C3 H3B 109.6 . .
N3 C3 H3B 109.6 . .
H3A C3 H3B 108.2 . .
C5 C4 C9 116.3(16) . .
C5 C4 C3 122.5(15) . .
C9 C4 C3 121.2(16) . .
C6 C5 C4 123.4(17) . .
C6 C5 H5 118.3 . .
C4 C5 H5 118.3 . .
C5 C6 C7 120.6(18) . .
C5 C6 H6 119.7 . .
C7 C6 H6 119.7 . .
C8 C7 C6 117.3(16) . .
C8 C7 C30 120.3(16) . .
C6 C7 C30 122.4(17) . .
C7 C8 C9 122.6(17) . .
C7 C8 H8 118.7 . .
C9 C8 H8 118.7 . .
C4 C9 C8 119.8(18) . .
C4 C9 H9 120.1 . .
C8 C9 H9 120.1 . .
N4 C10 N6 113.2(18) . .
N4 C10 C11 72.6(12) . .
N4 C10 H10 123.4 . .
N6 C10 H10 123.4 . .
C11 C10 H10 164.0 . .
N5 C11 N6 117.2(16) . .
N5 C11 C10 77.5(12) . .
N5 C11 H11 121.4 . .
N6 C11 H11 121.4 . .
C10 C11 H11 161.1 . .
N8 C12 N7 110.5(13) . .
N8 C12 H12 124.7 . .
N7 C12 H12 124.7 . .
N9 C13 N7 112.3(13) . .
N9 C13 H13 123.8 . .
N7 C13 H13 123.8 . .
N8 C14 C16 109.4(12) . .
N8 C14 H14A 109.8 . .
C16 C14 H14A 109.8 . .
N8 C14 H14B 109.8 . .
C16 C14 H14B 109.8 . .
H14A C14 H14B 108.3 . .
C16 C15 C20 123.3(13) . .
C16 C15 H15 118.4 . .
C20 C15 H15 118.4 . .
C15 C16 C17 117.1(14) . .
C15 C16 C14 123.7(13) . .
C17 C16 C14 119.1(14) . .
C18 C17 C16 119.9(14) . .
C18 C17 H17 120.1 . .
C16 C17 H17 120.1 . .
C17 C18 C19 122.0(14) . .
C17 C18 H18 119.0 . .
C19 C18 H18 119.0 . .
C20 C19 C18 118.1(14) . .
C20 C19 C21 121.5(13) . .
C18 C19 C21 120.5(13) . .
C15 C20 C19 119.7(14) . .
C15 C20 H20 120.2 . .
C19 C20 H20 120.2 . .
N10 C21 C19 111.1(10) . .
N10 C21 H21A 109.4 . .
C19 C21 H21A 109.4 . .
N10 C21 H21B 109.4 . .
C19 C21 H21B 109.4 . .
H21A C21 H21B 108.0 . .
N12 C22 N10 109.8(12) . .
N10 C22 C23 70.7(9) . .
N12 C22 H22 125.1 . .
N10 C22 H22 125.1 . .
C23 C22 H22 164.2 . .
N11 C23 N12 116.5(15) . .
N11 C23 C22 77.7(11) . .
N11 C23 H23 121.7 . .
N12 C23 H23 121.7 . .
C22 C23 H23 160.6 . .
N15 C24 N13 110.7(11) . .
N15 C24 H24 124.7 . .
N13 C24 H24 124.7 . .
N15 C25 N14 102.9(11) . .
N15 C25 H25 128.5 . .
N14 C25 H25 128.5 . .
N15 C26 C27 110.7(12) . .
N15 C26 H26A 109.5 . .
C27 C26 H26A 109.5 . .
N15 C26 H26B 109.5 . .
C27 C26 H26B 109.5 . .
H26A C26 H26B 108.1 . .
C28 C27 C29 117.1(14) . .
C28 C27 C26 121.1(13) . .
C29 C27 C26 121.8(13) . .
C29 C28 C27 121.0(14) 2_778 .
C29 C28 H28 119.5 2_778 .
C27 C28 H28 119.5 . .
C28 C29 C27 121.7(13) 2_778 .
C28 C29 H29 119.2 2_778 .
C27 C29 H29 119.2 . .
N4 C30 C7 113.2(14) . .
N4 C30 H30A 108.9 . .
C7 C30 H30A 108.9 . .
N4 C30 H30B 108.9 . .
C7 C30 H30B 108.9 . .
H30A C30 H30B 107.8 . .
C2 N1 C1 102.3(10) . .
C2 N1 Cu1 133.1(9) . .
C1 N1 Cu1 122.5(8) . .
C2 N2 N3 103.3(11) . .
C1 N3 N2 110.9(10) . .
C1 N3 C3 126.3(12) . .
N2 N3 C3 122.2(11) . .
C10 N4 N5 109.8(14) . .
C10 N4 C30 130.2(15) . .
N5 N4 C30 119.8(16) . .
C11 N5 N4 100.1(15) . .
C10 N6 C11 99.7(16) . .
C10 N6 Cu2 129.0(14) . 1_554
C11 N6 Cu2 125.3(12) . 1_554
C12 N7 C13 104.1(12) . .
C12 N7 Cu1 126.6(10) . .
C13 N7 Cu1 128.9(9) . .
C12 N8 N9 108.9(12) . .
C12 N8 C14 128.9(13) . .
N9 N8 C14 122.1(13) . .
C13 N9 N8 104.0(13) . .
N11 N10 C22 109.3(13) . .
N11 N10 C21 122.1(13) . .
C22 N10 C21 127.9(12) . .
C23 N11 N10 102.4(13) . .
C22 N12 C23 102.0(13) . .
C22 N12 Cu2 125.9(9) . .
C23 N12 Cu2 131.8(11) . .
C24 N13 N14 103.8(11) . .
C24 N13 Cu2 129.4(8) . .
N14 N13 Cu2 124.6(10) . .
C25 N14 N13 112.0(13) . .
C24 N15 C25 110.5(11) . .
C24 N15 C26 129.7(11) . .
C25 N15 C26 119.4(10) . .
W5 O3 Cu1 174.5(6) . .
W2 O4 W4 135.1(7) 2_657 .
W6 O6 W4 133.2(7) 2_657 .
W6 O7 W3 133.6(6) 2_657 .
W3 O10 W2 136.9(6) . .
W2 O11 W1 134.4(7) . .
W6 O12 W1 136.2(7) . .
W5 O13 W6 135.8(6) . .
W4 O14 W5 134.2(6) . .
W4 O15 W3 136.4(6) . .
W1 O16 W5 132.8(6) . .
W1 O17 W3 134.5(6) . .
B1 O18 O19 55.7(6) . .
B1 O18 O20 55.4(6) . .
O19 O18 O20 90.8(9) . .
B1 O18 O22 55.7(6) . 2_657
O19 O18 O22 92.1(9) . 2_657
O20 O18 O22 90.8(9) . 2_657
B1 O18 W1 124.2(8) . .
O19 O18 W1 68.5(6) . .
O20 O18 W1 129.3(9) . .
O22 O18 W1 133.7(9) 2_657 .
B1 O18 W2 123.9(8) . .
O19 O18 W2 130.8(9) . .
O20 O18 W2 132.0(8) . .
O22 O18 W2 68.2(6) 2_657 .
W1 O18 W2 92.6(5) . .
B1 O18 W3 123.2(8) . .
O19 O18 W3 132.1(9) . .
O20 O18 W3 67.8(6) . .
O22 O18 W3 128.7(8) 2_657 .
W1 O18 W3 92.0(4) . .
W2 O18 W3 91.7(4) . .
B1 O19 O18 54.9(6) . .
B1 O19 O22 55.7(7) . .
O18 O19 O22 91.3(9) . .
B1 O19 O20 54.5(6) . 2_657
O18 O19 O20 89.9(9) . 2_657
O22 O19 O20 90.1(9) . 2_657
B1 O19 W5 123.3(8) . .
O18 O19 W5 134.1(9) . .
O22 O19 W5 67.6(6) . .
O20 O19 W5 128.3(8) 2_657 .
B1 O19 W1 123.8(7) . .
O18 O19 W1 68.9(6) . .
O22 O19 W1 130.2(8) . .
O20 O19 W1 132.8(9) 2_657 .
W5 O19 W1 93.6(5) . .
B1 O19 W6 121.4(7) . .
O18 O19 W6 129.1(9) . .
O22 O19 W6 131.0(8) . .
O20 O19 W6 66.9(6) 2_657 .
W5 O19 W6 92.8(5) . .
W1 O19 W6 93.8(5) . .
B1 O20 O18 54.0(6) . .
B1 O20 O22 54.9(7) . .
O18 O20 O22 89.3(9) . .
B1 O20 O19 53.9(6) . 2_657
O18 O20 O19 89.2(9) . 2_657
O22 O20 O19 89.4(9) . 2_657
B1 O20 W6 123.5(7) . 2_657
O18 O20 W6 133.4(9) . 2_657
O22 O20 W6 129.7(8) . 2_657
O19 O20 W6 69.7(6) 2_657 2_657
B1 O20 W4 122.8(7) . .
O18 O20 W4 129.7(8) . .
O22 O20 W4 67.9(7) . .
O19 O20 W4 132.1(8) 2_657 .
W6 O20 W4 92.5(5) 2_657 .
B1 O20 W3 123.7(8) . .
O18 O20 W3 69.8(6) . .
O22 O20 W3 132.6(8) . .
O19 O20 W3 130.4(8) 2_657 .
W6 O20 W3 92.4(5) 2_657 .
W4 O20 W3 93.0(5) . .
W5 O21 W2 134.1(6) 2_657 .
B1 O22 O19 54.3(6) . .
B1 O22 O18 53.5(6) . 2_657
O19 O22 O18 89.8(9) . 2_657
B1 O22 O20 54.2(6) . .
O19 O22 O20 88.7(9) . .
O18 O22 O20 88.5(9) 2_657 .
B1 O22 W5 122.8(8) . .
O19 O22 W5 68.5(6) . .
O18 O22 W5 130.2(9) 2_657 .
O20 O22 W5 132.6(7) . .
B1 O22 W4 122.6(7) . .
O19 O22 W4 129.1(8) . .
O18 O22 W4 131.9(9) 2_657 .
O20 O22 W4 68.4(7) . .
W5 O22 W4 93.9(5) . .
B1 O22 W2 122.4(7) . 2_657
O19 O22 W2 133.5(8) . 2_657
O18 O22 W2 68.9(6) 2_657 2_657
O20 O22 W2 129.3(8) . 2_657
W5 O22 W2 93.9(5) . 2_657
W4 O22 W2 93.4(5) . 2_657

loop_
_geom_bond_atom_site_label_1
_geom_bond_atom_site_label_2
_geom_bond_distance
_geom_bond_site_symmetry_2
W1 O1 1.685(8) .
W1 O17 1.856(10) .
W1 O16 1.860(9) .
W1 O11 1.896(10) .
W1 O12 1.915(11) .
W1 O19 2.360(12) .
W1 O18 2.367(13) .
W2 O8 1.666(8) .
W2 O11 1.854(10) .
W2 O4 1.871(10) 2_657
W2 O10 1.874(11) .
W2 O21 1.926(9) .
W2 O22 2.404(13) 2_657
W2 O18 2.415(14) .
W3 O9 1.661(9) .
W3 O10 1.868(10) .
W3 O17 1.890(10) .
W3 O7 1.891(9) .
W3 O15 1.908(9) .
W3 O20 2.403(12) .
W3 O18 2.435(14) .
W4 O5 1.693(10) .
W4 O15 1.842(9) .
W4 O14 1.853(10) .
W4 O4 1.899(9) .
W4 O6 1.914(9) .
W4 O22 2.387(15) .
W4 O20 2.395(15) .
W5 O3 1.691(8) .
W5 O13 1.817(11) .
W5 O21 1.837(9) 2_657
W5 O16 1.889(9) .
W5 O14 1.897(11) .
W5 O22 2.339(14) .
W5 O19 2.353(14) .
W6 O2 1.669(9) .
W6 O6 1.848(10) 2_657
W6 O12 1.856(9) .
W6 O7 1.869(9) 2_657
W6 O13 1.922(11) .
W6 O20 2.385(14) 2_657
W6 O19 2.432(14) .
B1 O18 1.501(12) 2_657
B1 O18 1.501(12) .
B1 O19 1.516(14) 2_657
B1 O19 1.516(14) .
B1 O20 1.528(14) .
B1 O20 1.528(14) 2_657
B1 O22 1.542(15) .
B1 O22 1.542(15) 2_657
Cu1 N7 1.980(11) 2_667
Cu1 N7 1.980(11) .
Cu1 N1 1.998(10) 2_667
Cu1 N1 1.998(10) .
Cu1 O3 2.332(8) .
Cu1 O3 2.332(8) 2_667
Cu2 N12 1.947(12) .
Cu2 N6 1.997(15) 1_556
Cu2 N13 2.005(12) .
Cu2 O1W 2.006(10) .
Cu2 Cl1 2.6090(17) .
Cl1 Cu2 2.6090(17) 2_768
C1 N3 1.315(15) .
C1 N1 1.349(14) .
C1 H1 0.9300 .
C2 N2 1.301(16) .
C2 N1 1.345(16) .
C2 H2 0.9300 .
C3 C4 1.48(2) .
C3 N3 1.486(16) .
C3 H3A 0.9700 .
C3 H3B 0.9700 .
C4 C5 1.35(2) .
C4 C9 1.36(2) .
C5 C6 1.34(2) .
C5 H5 0.9300 .
C6 C7 1.37(2) .
C6 H6 0.9300 .
C7 C8 1.31(2) .
C7 C30 1.49(2) .
C8 C9 1.40(2) .
C8 H8 0.9300 .
C9 H9 0.9300 .
C10 N4 1.28(2) .
C10 N6 1.31(2) .
C10 C11 2.02(2) .
C10 H10 0.9300 .
C11 N5 1.31(2) .
C11 N6 1.33(2) .
C11 H11 0.9300 .
C12 N8 1.295(18) .
C12 N7 1.301(15) .
C12 H12 0.9300 .
C13 N9 1.30(2) .
C13 N7 1.333(19) .
C13 H13 0.9300 .
C14 N8 1.478(16) .
C14 C16 1.52(2) .
C14 H14A 0.9700 .
C14 H14B 0.9700 .
C15 C16 1.36(2) .
C15 C20 1.38(2) .
C15 H15 0.9300 .
C16 C17 1.419(19) .
C17 C18 1.36(2) .
C17 H17 0.9300 .
C18 C19 1.385(18) .
C18 H18 0.9300 .
C19 C20 1.382(19) .
C19 C21 1.488(19) .
C20 H20 0.9300 .
C21 N10 1.441(18) .
C21 H21A 0.9700 .
C21 H21B 0.9700 .
C22 N12 1.306(17) .
C22 N10 1.330(17) .
C22 C23 2.04(2) .
C22 H22 0.9300 .
C23 N11 1.28(2) .
C23 N12 1.315(19) .
C23 H23 0.9300 .
C24 N15 1.297(15) .
C24 N13 1.309(16) .
C24 H24 0.9300 .
C25 N15 1.332(15) .
C25 N14 1.338(18) .
C25 H25 0.9300 .
C26 N15 1.473(17) .
C26 C27 1.50(2) .
C26 H26A 0.9700 .
C26 H26B 0.9700 .
C27 C28 1.371(19) .
C27 C29 1.38(2) .
C28 C29 1.36(2) 2_778
C28 H28 0.9300 .
C29 C28 1.36(2) 2_778
C29 H29 0.9300 .
C30 N4 1.43(2) .
C30 H30A 0.9700 .
C30 H30B 0.9700 .
N2 N3 1.331(15) .
N4 N5 1.359(18) .
N6 Cu2 1.997(14) 1_554
N8 N9 1.340(16) .
N10 N11 1.324(16) .
N13 N14 1.346(16) .
O4 W2 1.871(10) 2_657
O6 W6 1.848(10) 2_657
O7 W6 1.869(9) 2_657
O18 O19 1.716(18) .
O18 O20 1.75(2) .
O18 O22 1.763(19) 2_657
O19 O22 1.75(2) .
O19 O20 1.782(19) 2_657
O20 O22 1.779(19) .
O20 O19 1.782(19) 2_657
O20 W6 2.385(14) 2_657
O21 W5 1.837(9) 2_657
O22 O18 1.763(19) 2_657
O22 W2 2.404(12) 2_657

loop_
_geom_torsion_atom_site_label_1
_geom_torsion_atom_site_label_2
_geom_torsion_atom_site_label_3
_geom_torsion_atom_site_label_4
_geom_torsion
_geom_torsion_site_symmetry_1
_geom_torsion_site_symmetry_4
N3 C3 C4 C5 95.2(17) . .
N3 C3 C4 C9 -82.7(17) . .
C9 C4 C5 C6 2(3) . .
C3 C4 C5 C6 -175.6(16) . .
C4 C5 C6 C7 -2(3) . .
C5 C6 C7 C8 1(3) . .
C5 C6 C7 C30 179.7(17) . .
C6 C7 C8 C9 0(3) . .
C30 C7 C8 C9 -178.8(15) . .
C5 C4 C9 C8 -1(2) . .
C3 C4 C9 C8 176.7(14) . .
C7 C8 C9 C4 0(3) . .
N4 C10 C11 N5 -1.7(14) . .
N6 C10 C11 N5 179(2) . .
N4 C10 C11 N6 179.4(19) . .
C20 C15 C16 C17 3(2) . .
C20 C15 C16 C14 178.6(14) . .
N8 C14 C16 C15 -102.5(16) . .
N8 C14 C16 C17 73.1(17) . .
C15 C16 C17 C18 -1(2) . .
C14 C16 C17 C18 -177.2(14) . .
C16 C17 C18 C19 -1(2) . .
C17 C18 C19 C20 1(2) . .
C17 C18 C19 C21 -179.0(14) . .
C16 C15 C20 C19 -3(2) . .
C18 C19 C20 C15 1(2) . .
C21 C19 C20 C15 -179.4(13) . .
C20 C19 C21 N10 79.5(17) . .
C18 C19 C21 N10 -100.5(15) . .
N12 C22 C23 N11 179.7(18) . .
N10 C22 C23 N11 -0.8(12) . .
N10 C22 C23 N12 179.5(16) . .
N15 C26 C27 C28 -92.3(16) . .
N15 C26 C27 C29 89.3(16) . .
C29 C27 C28 C29 -5(3) . 2_778
C26 C27 C28 C29 176.2(14) . 2_778
C28 C27 C29 C28 5(3) . 2_778
C26 C27 C29 C28 -176.2(14) . 2_778
C8 C7 C30 N4 103.4(19) . .
C6 C7 C30 N4 -76(2) . .
N2 C2 N1 C1 0.1(17) . .
N2 C2 N1 Cu1 -163.2(11) . .
N3 C1 N1 C2 0.5(15) . .
N3 C1 N1 Cu1 166.0(9) . .
N7 Cu1 N1 C2 -86.1(14) 2_667 .
N7 Cu1 N1 C2 93.9(14) . .
O3 Cu1 N1 C2 0.8(14) . .
O3 Cu1 N1 C2 -179.2(14) 2_667 .
N7 Cu1 N1 C1 113.4(11) 2_667 .
N7 Cu1 N1 C1 -66.6(11) . .
O3 Cu1 N1 C1 -159.7(11) . .
O3 Cu1 N1 C1 20.3(11) 2_667 .
N1 C2 N2 N3 -0.6(17) . .
N1 C1 N3 N2 -0.9(16) . .
N1 C1 N3 C3 -171.6(12) . .
C2 N2 N3 C1 0.9(16) . .
C2 N2 N3 C3 172.0(12) . .
C4 C3 N3 C1 80.1(18) . .
C4 C3 N3 N2 -89.6(16) . .
N6 C10 N4 N5 2(2) . .
C11 C10 N4 N5 1.7(14) . .
N6 C10 N4 C30 176.8(16) . .
C11 C10 N4 C30 176.4(19) . .
C7 C30 N4 C10 112(2) . .
C7 C30 N4 N5 -73(2) . .
N6 C11 N5 N4 2(2) . .
C10 C11 N5 N4 1.6(12) . .
C10 N4 N5 C11 -3(2) . .
C30 N4 N5 C11 -177.9(16) . .
N4 C10 N6 C11 -1(2) . .
N4 C10 N6 Cu2 -153.8(13) . 1_554
C11 C10 N6 Cu2 -153(2) . 1_554
N5 C11 N6 C10 -1(2) . .
N5 C11 N6 Cu2 153.3(14) . 1_554
C10 C11 N6 Cu2 155(2) . 1_554
N8 C12 N7 C13 0.9(17) . .
N8 C12 N7 Cu1 -171.9(9) . .
N9 C13 N7 C12 2(2) . .
N9 C13 N7 Cu1 174.2(11) . .
N1 Cu1 N7 C12 -52.1(11) 2_667 .
N1 Cu1 N7 C12 127.9(11) . .
O3 Cu1 N7 C12 -143.5(11) . .
O3 Cu1 N7 C12 36.5(11) 2_667 .
N1 Cu1 N7 C13 136.9(14) 2_667 .
N1 Cu1 N7 C13 -43.1(14) . .
O3 Cu1 N7 C13 45.5(14) . .
O3 Cu1 N7 C13 -134.5(14) 2_667 .
N7 C12 N8 N9 -3.0(17) . .
N7 C12 N8 C14 -179.5(13) . .
C16 C14 N8 C12 34(2) . .
C16 C14 N8 N9 -142.3(14) . .
N7 C13 N9 N8 -3(2) . .
C12 N8 N9 C13 3.8(19) . .
C14 N8 N9 C13 -179.4(14) . .
N12 C22 N10 N11 1.1(17) . .
C23 C22 N10 N11 0.8(12) . .
N12 C22 N10 C21 171.0(12) . .
C23 C22 N10 C21 170.6(14) . .
C19 C21 N10 N11 79.6(17) . .
C19 C21 N10 C22 -89.1(15) . .
N12 C23 N11 N10 1(2) . .
C22 C23 N11 N10 0.8(11) . .
C22 N10 N11 C23 -1.2(18) . .
C21 N10 N11 C23 -171.8(13) . .
N10 C22 N12 C23 -0.5(16) . .
N10 C22 N12 Cu2 -174.9(8) . .
C23 C22 N12 Cu2 -174.4(16) . .
N11 C23 N12 C22 0(2) . .
N11 C23 N12 Cu2 173.6(12) . .
C22 C23 N12 Cu2 173.9(18) . .
N13 Cu2 N12 C22 -34.8(12) . .
O1W Cu2 N12 C22 140.9(12) . .
Cl1 Cu2 N12 C22 -132.3(12) . .
N13 Cu2 N12 C23 152.5(14) . .
O1W Cu2 N12 C23 -31.8(14) . .
Cl1 Cu2 N12 C23 55.1(14) . .
N15 C24 N13 N14 0.7(18) . .
N15 C24 N13 Cu2 164.3(10) . .
N12 Cu2 N13 C24 121.1(14) . .
N6 Cu2 N13 C24 -51.8(14) 1_556 .
Cl1 Cu2 N13 C24 -148.9(13) . .
N12 Cu2 N13 N14 -78.4(13) . .
N6 Cu2 N13 N14 108.7(14) 1_556 .
Cl1 Cu2 N13 N14 11.6(13) . .
N15 C25 N14 N13 2(2) . .
C24 N13 N14 C25 -2(2) . .
Cu2 N13 N14 C25 -166.4(12) . .
N13 C24 N15 C25 0.6(18) . .
N13 C24 N15 C26 -172.4(14) . .
N14 C25 N15 C24 -1.6(18) . .
N14 C25 N15 C26 172.3(14) . .
C27 C26 N15 C24 98.1(17) . .
C27 C26 N15 C25 -74.4(16) . .
O5 W4 O4 W2 -158.9(8) . 2_657
O15 W4 O4 W2 31.7(18) . 2_657
O14 W4 O4 W2 -58.4(9) . 2_657
O6 W4 O4 W2 103.5(9) . 2_657
O22 W4 O4 W2 4.9(8) . 2_657
O20 W4 O4 W2 37.8(9) . 2_657
O5 W4 O6 W6 157.6(8) . 2_657
O15 W4 O6 W6 57.8(9) . 2_657
O14 W4 O6 W6 -29.7(18) . 2_657
O4 W4 O6 W6 -104.1(9) . 2_657
O22 W4 O6 W6 -39.1(9) . 2_657
O20 W4 O6 W6 -6.3(7) . 2_657
O9 W3 O7 W6 -154.5(8) . 2_657
O10 W3 O7 W6 103.7(9) . 2_657
O17 W3 O7 W6 18.6(19) . 2_657
O15 W3 O7 W6 -55.2(9) . 2_657
O20 W3 O7 W6 7.7(8) . 2_657
O18 W3 O7 W6 38.3(9) . 2_657
O9 W3 O10 W2 158.8(8) . .
O17 W3 O10 W2 58.5(9) . .
O7 W3 O10 W2 -102.5(9) . .
O15 W3 O10 W2 -13.7(18) . .
O20 W3 O10 W2 -36.2(9) . .
O18 W3 O10 W2 -6.0(8) . .
O8 W2 O10 W3 -157.7(9) . .
O11 W2 O10 W3 -58.0(9) . .
O4 W2 O10 W3 30.8(18) 2_657 .
O21 W2 O10 W3 102.6(9) . .
O22 W2 O10 W3 38.4(9) 2_657 .
O18 W2 O10 W3 6.0(8) . .
O8 W2 O11 W1 156.1(9) . .
O4 W2 O11 W1 -104.8(9) 2_657 .
O10 W2 O11 W1 55.5(9) . .
O21 W2 O11 W1 -20(2) . .
O22 W2 O11 W1 -39.2(10) 2_657 .
O18 W2 O11 W1 -8.4(8) . .
O1 W1 O11 W2 -159.1(9) . .
O17 W1 O11 W2 -57.3(9) . .
O16 W1 O11 W2 37(2) . .
O12 W1 O11 W2 105.3(9) . .
O19 W1 O11 W2 40.7(9) . .
O18 W1 O11 W2 8.6(8) . .
O2 W6 O12 W1 -156.6(9) . .
O6 W6 O12 W1 103.4(10) 2_657 .
O7 W6 O12 W1 7(2) 2_657 .
O13 W6 O12 W1 -57.3(10) . .
O20 W6 O12 W1 35.9(10) 2_657 .
O19 W6 O12 W1 5.2(8) . .
O1 W1 O12 W6 161.2(9) . .
O17 W1 O12 W6 -33(2) . .
O16 W1 O12 W6 59.6(10) . .
O11 W1 O12 W6 -103.6(10) . .
O19 W1 O12 W6 -5.4(8) . .
O18 W1 O12 W6 -37.8(10) . .
O3 W5 O13 W6 -156.7(8) . .
O21 W5 O13 W6 105.2(9) 2_657 .
O16 W5 O13 W6 -58.5(9) . .
O14 W5 O13 W6 13(2) . .
O22 W5 O13 W6 37.9(9) . .
O19 W5 O13 W6 5.8(8) . .
O2 W6 O13 W5 155.7(9) . .
O6 W6 O13 W5 -28.1(18) 2_657 .
O12 W6 O13 W5 57.1(10) . .
O7 W6 O13 W5 -105.3(9) 2_657 .
O20 W6 O13 W5 -38.8(9) 2_657 .
O19 W6 O13 W5 -5.8(8) . .
O5 W4 O14 W5 155.6(8) . .
O15 W4 O14 W5 -104.1(9) . .
O4 W4 O14 W5 56.8(9) . .
O6 W4 O14 W5 -17.0(19) . .
O22 W4 O14 W5 -6.7(8) . .
O20 W4 O14 W5 -38.5(9) . .
O3 W5 O14 W4 -156.3(9) . .
O13 W5 O14 W4 33.6(19) . .
O21 W5 O14 W4 -58.5(9) 2_657 .
O16 W5 O14 W4 106.4(9) . .
O22 W5 O14 W4 6.8(8) . .
O19 W5 O14 W4 40.6(9) . .
O5 W4 O15 W3 -157.1(9) . .
O14 W4 O15 W3 102.1(9) . .
O4 W4 O15 W3 12(2) . .
O6 W4 O15 W3 -59.2(9) . .
O22 W4 O15 W3 36.7(9) . .
O20 W4 O15 W3 5.6(8) . .
O9 W3 O15 W4 157.0(9) . .
O10 W3 O15 W4 -30.5(18) . .
O17 W3 O15 W4 -102.8(9) . .
O7 W3 O15 W4 58.8(9) . .
O20 W3 O15 W4 -5.6(8) . .
O18 W3 O15 W4 -37.5(9) . .
O1 W1 O16 W5 -153.3(8) . .
O17 W1 O16 W5 104.2(9) . .
O11 W1 O16 W5 11(2) . .
O12 W1 O16 W5 -57.3(9) . .
O19 W1 O16 W5 6.4(8) . .
O18 W1 O16 W5 36.5(9) . .
O3 W5 O16 W1 158.1(8) . .
O13 W5 O16 W1 58.4(9) . .
O21 W5 O16 W1 -38(2) 2_657 .
O14 W5 O16 W1 -104.4(9) . .
O22 W5 O16 W1 -39.4(9) . .
O19 W5 O16 W1 -6.4(8) . .
O1 W1 O17 W3 155.4(8) . .
O16 W1 O17 W3 -102.2(8) . .
O11 W1 O17 W3 59.8(8) . .
O12 W1 O17 W3 -10.4(19) . .
O19 W1 O17 W3 -35.4(9) . .
O18 W1 O17 W3 -5.0(7) . .
O9 W3 O17 W1 -160.4(8) . .
O10 W3 O17 W1 -59.2(8) . .
O7 W3 O17 W1 26.5(18) . .
O15 W3 O17 W1 100.6(8) . .
O20 W3 O17 W1 36.5(8) . .
O18 W3 O17 W1 4.9(7) . .
O19 B1 O18 O19 180.0 2_657 .
O20 B1 O18 O19 119.3(9) . .
O20 B1 O18 O19 -60.7(9) 2_657 .
O22 B1 O18 O19 58.7(9) . .
O22 B1 O18 O19 -121.3(9) 2_657 .
O19 B1 O18 O20 60.7(9) 2_657 .
O19 B1 O18 O20 -119.3(9) . .
O20 B1 O18 O20 180.0 2_657 .
O22 B1 O18 O20 -60.6(9) . .
O22 B1 O18 O20 119.4(9) 2_657 .
O19 B1 O18 O22 -58.7(9) 2_657 2_657
O19 B1 O18 O22 121.3(9) . 2_657
O20 B1 O18 O22 -119.4(9) . 2_657
O20 B1 O18 O22 60.6(9) 2_657 2_657
O22 B1 O18 O22 180.0 . 2_657
O19 B1 O18 W1 178.1(9) 2_657 .
O19 B1 O18 W1 -1.9(9) . .
O20 B1 O18 W1 117.5(11) . .
O20 B1 O18 W1 -62.5(11) 2_657 .
O22 B1 O18 W1 56.9(11) . .
O22 B1 O18 W1 -123.1(11) 2_657 .
O19 B1 O18 W2 -60.4(11) 2_657 .
O19 B1 O18 W2 119.6(11) . .
O20 B1 O18 W2 -121.0(10) . .
O20 B1 O18 W2 59.0(10) 2_657 .
O22 B1 O18 W2 178.3(8) . .
O22 B1 O18 W2 -1.7(8) 2_657 .
O19 B1 O18 W3 58.5(11) 2_657 .
O19 B1 O18 W3 -121.5(11) . .
O20 B1 O18 W3 -2.2(8) . .
O20 B1 O18 W3 177.8(8) 2_657 .
O22 B1 O18 W3 -62.8(10) . .
O22 B1 O18 W3 117.2(10) 2_657 .
O1 W1 O18 B1 165.7(10) . .
O17 W1 O18 B1 -130.6(11) . .
O16 W1 O18 B1 -41.4(10) . .
O11 W1 O18 B1 130.2(11) . .
O12 W1 O18 B1 47.7(10) . .
O19 W1 O18 B1 1.7(8) . .
O1 W1 O18 O19 164.1(12) . .
O17 W1 O18 O19 -132.2(8) . .
O16 W1 O18 O19 -43.0(8) . .
O11 W1 O18 O19 128.5(8) . .
O12 W1 O18 O19 46.1(7) . .
O1 W1 O18 O20 -123.6(14) . .
O17 W1 O18 O20 -59.9(10) . .
O16 W1 O18 O20 29.3(11) . .
O11 W1 O18 O20 -159.1(11) . .
O12 W1 O18 O20 118.4(10) . .
O19 W1 O18 O20 72.4(11) . .
O1 W1 O18 O22 92.8(16) . 2_657
O17 W1 O18 O22 156.5(12) . 2_657
O16 W1 O18 O22 -114.3(11) . 2_657
O11 W1 O18 O22 57.3(11) . 2_657
O12 W1 O18 O22 -25.2(11) . 2_657
O19 W1 O18 O22 -71.3(12) . 2_657
O1 W1 O18 W2 30.9(16) . .
O17 W1 O18 W2 94.6(5) . .
O16 W1 O18 W2 -176.2(4) . .
O11 W1 O18 W2 -4.7(4) . .
O12 W1 O18 W2 -87.2(5) . .
O19 W1 O18 W2 -133.2(9) . .
O1 W1 O18 W3 -61.0(15) . .
O17 W1 O18 W3 2.7(4) . .
O16 W1 O18 W3 92.0(5) . .
O11 W1 O18 W3 -96.5(5) . .
O12 W1 O18 W3 -179.0(4) . .
O19 W1 O18 W3 135.0(9) . .
O8 W2 O18 B1 -178.5(9) . .
O11 W2 O18 B1 -130.3(11) . .
O4 W2 O18 B1 -42.1(9) 2_657 .
O10 W2 O18 B1 129.7(10) . .
O21 W2 O18 B1 45.8(9) . .
O22 W2 O18 B1 1.5(7) 2_657 .
O8 W2 O18 O19 -106.9(15) . .
O11 W2 O18 O19 -58.7(10) . .
O4 W2 O18 O19 29.5(10) 2_657 .
O10 W2 O18 O19 -158.7(12) . .
O21 W2 O18 O19 117.3(10) . .
O22 W2 O18 O19 73.0(11) 2_657 .
O8 W2 O18 O20 109.9(15) . .
O11 W2 O18 O20 158.1(12) . .
O4 W2 O18 O20 -113.7(10) 2_657 .
O10 W2 O18 O20 58.1(10) . .
O21 W2 O18 O20 -25.9(11) . .
O22 W2 O18 O20 -70.1(11) 2_657 .
O8 W2 O18 O22 -179.9(12) . 2_657
O11 W2 O18 O22 -131.7(8) . 2_657
O4 W2 O18 O22 -43.6(7) 2_657 2_657
O10 W2 O18 O22 128.2(8) . 2_657
O21 W2 O18 O22 44.3(7) . 2_657
O8 W2 O18 W1 -43.4(15) . .
O11 W2 O18 W1 4.8(4) . .
O4 W2 O18 W1 93.0(4) 2_657 .
O10 W2 O18 W1 -95.2(5) . .
O21 W2 O18 W1 -179.2(4) . .
O22 W2 O18 W1 136.6(8) 2_657 .
O8 W2 O18 W3 48.7(15) . .
O11 W2 O18 W3 96.9(5) . .
O4 W2 O18 W3 -174.9(4) 2_657 .
O10 W2 O18 W3 -3.1(4) . .
O21 W2 O18 W3 -87.1(4) . .
O22 W2 O18 W3 -131.4(8) 2_657 .
O9 W3 O18 B1 179.4(10) . .
O10 W3 O18 B1 -130.2(10) . .
O17 W3 O18 B1 131.3(10) . .
O7 W3 O18 B1 -41.8(9) . .
O15 W3 O18 B1 47.1(9) . .
O20 W3 O18 B1 2.0(7) . .
O9 W3 O18 O19 107.8(16) . .
O10 W3 O18 O19 158.2(12) . .
O17 W3 O18 O19 59.7(10) . .
O7 W3 O18 O19 -113.4(11) . .
O15 W3 O18 O19 -24.5(11) . .
O20 W3 O18 O19 -69.6(11) . .
O9 W3 O18 O20 177.5(12) . .
O10 W3 O18 O20 -132.1(8) . .
O17 W3 O18 O20 129.3(8) . .
O7 W3 O18 O20 -43.7(7) . .
O15 W3 O18 O20 45.1(7) . .
O9 W3 O18 O22 -110.4(15) . 2_657
O10 W3 O18 O22 -60.0(10) . 2_657
O17 W3 O18 O22 -158.6(12) . 2_657
O7 W3 O18 O22 28.4(11) . 2_657
O15 W3 O18 O22 117.2(10) . 2_657
O20 W3 O18 O22 72.1(11) . 2_657
O9 W3 O18 W1 45.4(16) . .
O10 W3 O18 W1 95.8(5) . .
O17 W3 O18 W1 -2.7(4) . .
O7 W3 O18 W1 -175.8(4) . .
O15 W3 O18 W1 -87.0(4) . .
O20 W3 O18 W1 -132.1(8) . .
O9 W3 O18 W2 -47.3(15) . .
O10 W3 O18 W2 3.2(4) . .
O17 W3 O18 W2 -95.4(5) . .
O7 W3 O18 W2 91.6(4) . .
O15 W3 O18 W2 -179.6(4) . .
O20 W3 O18 W2 135.3(8) . .
O18 B1 O19 O18 180.0 2_657 .
O20 B1 O19 O18 -60.1(9) . .
O20 B1 O19 O18 119.9(9) 2_657 .
O22 B1 O19 O18 -120.8(9) . .
O22 B1 O19 O18 59.2(9) 2_657 .
O18 B1 O19 O22 -59.2(9) 2_657 .
O18 B1 O19 O22 120.8(9) . .
O20 B1 O19 O22 60.7(8) . .
O20 B1 O19 O22 -119.3(8) 2_657 .
O22 B1 O19 O22 180.0 2_657 .
O18 B1 O19 O20 60.1(9) 2_657 2_657
O18 B1 O19 O20 -119.9(9) . 2_657
O20 B1 O19 O20 180.0 . 2_657
O22 B1 O19 O20 119.3(8) . 2_657
O22 B1 O19 O20 -60.7(8) 2_657 2_657
O18 B1 O19 W5 -56.2(10) 2_657 .
O18 B1 O19 W5 123.8(10) . .
O20 B1 O19 W5 63.8(9) . .
O20 B1 O19 W5 -116.2(9) 2_657 .
O22 B1 O19 W5 3.1(7) . .
O22 B1 O19 W5 -176.9(7) 2_657 .
O18 B1 O19 W1 -178.1(9) 2_657 .
O18 B1 O19 W1 1.9(9) . .
O20 B1 O19 W1 -58.2(11) . .
O20 B1 O19 W1 121.8(11) 2_657 .
O22 B1 O19 W1 -118.9(11) . .
O22 B1 O19 W1 61.1(11) 2_657 .
O18 B1 O19 W6 61.7(10) 2_657 .
O18 B1 O19 W6 -118.3(10) . .
O20 B1 O19 W6 -178.3(7) . .
O20 B1 O19 W6 1.7(7) 2_657 .
O22 B1 O19 W6 121.0(9) . .
O22 B1 O19 W6 -59.0(9) 2_657 .
O20 O18 O19 B1 45.9(6) . .
O22 O18 O19 B1 -44.9(7) 2_657 .
W1 O18 O19 B1 178.3(8) . .
W2 O18 O19 B1 -107.6(10) . .
W3 O18 O19 B1 106.1(11) . .
B1 O18 O19 O22 -45.2(6) . .
O20 O18 O19 O22 0.7(9) . .
O22 O18 O19 O22 -90.2(10) 2_657 .
W1 O18 O19 O22 133.1(8) . .
W2 O18 O19 O22 -152.9(9) . .
W3 O18 O19 O22 60.9(11) . .
B1 O18 O19 O20 44.9(6) . 2_657
O20 O18 O19 O20 90.8(9) . 2_657
O22 O18 O19 O20 -0.1(9) 2_657 2_657
W1 O18 O19 O20 -136.8(8) . 2_657
W2 O18 O19 O20 -62.8(11) . 2_657
W3 O18 O19 O20 151.0(10) . 2_657
B1 O18 O19 W5 -104.6(11) . .
O20 O18 O19 W5 -58.8(12) . .
O22 O18 O19 W5 -149.6(10) 2_657 .
W1 O18 O19 W5 73.7(10) . .
W2 O18 O19 W5 147.7(8) . .
W3 O18 O19 W5 1.5(17) . .
B1 O18 O19 W1 -178.3(8) . .
O20 O18 O19 W1 -132.5(8) . .
O22 O18 O19 W1 136.7(8) 2_657 .
W2 O18 O19 W1 74.0(9) . .
W3 O18 O19 W1 -72.2(9) . .
B1 O18 O19 W6 104.4(10) . .
O20 O18 O19 W6 150.3(9) . .
O22 O18 O19 W6 59.5(11) 2_657 .
W1 O18 O19 W6 -77.2(8) . .
W2 O18 O19 W6 -3.2(15) . .
W3 O18 O19 W6 -149.4(7) . .
O3 W5 O19 B1 -177.8(8) . .
O13 W5 O19 B1 127.7(9) . .
O21 W5 O19 B1 40.0(9) 2_657 .
O16 W5 O19 B1 -131.4(10) . .
O14 W5 O19 B1 -49.9(9) . .
O22 W5 O19 B1 -2.7(6) . .
O3 W5 O19 O18 -106.5(15) . .
O13 W5 O19 O18 -161.0(12) . .
O21 W5 O19 O18 111.3(11) 2_657 .
O16 W5 O19 O18 -60.1(11) . .
O14 W5 O19 O18 21.4(11) . .
O22 W5 O19 O18 68.5(12) . .
O3 W5 O19 O22 -175.0(10) . .
O13 W5 O19 O22 130.5(7) . .
O21 W5 O19 O22 42.8(7) 2_657 .
O16 W5 O19 O22 -128.7(7) . .
O14 W5 O19 O22 -47.2(6) . .
O3 W5 O19 O20 113.7(13) . 2_657
O13 W5 O19 O20 59.3(11) . 2_657
O21 W5 O19 O20 -28.4(12) 2_657 2_657
O16 W5 O19 O20 160.1(12) . 2_657
O14 W5 O19 O20 -118.4(11) . 2_657
O22 W5 O19 O20 -71.2(11) . 2_657
O3 W5 O19 W1 -42.7(14) . .
O13 W5 O19 W1 -97.2(6) . .
O21 W5 O19 W1 175.1(4) 2_657 .
O16 W5 O19 W1 3.7(4) . .
O14 W5 O19 W1 85.2(5) . .
O22 W5 O19 W1 132.3(8) . .
O3 W5 O19 W6 51.3(13) . .
O13 W5 O19 W6 -3.2(4) . .
O21 W5 O19 W6 -90.9(5) 2_657 .
O16 W5 O19 W6 97.7(5) . .
O14 W5 O19 W6 179.2(4) . .
O22 W5 O19 W6 -133.7(7) . .
O1 W1 O19 B1 -166.4(9) . .
O17 W1 O19 B1 42.1(10) . .
O16 W1 O19 B1 131.0(11) . .
O11 W1 O19 B1 -47.7(10) . .
O12 W1 O19 B1 -129.4(11) . .
O18 W1 O19 B1 -1.6(8) . .
O1 W1 O19 O18 -164.8(11) . .
O17 W1 O19 O18 43.8(7) . .
O16 W1 O19 O18 132.6(8) . .
O11 W1 O19 O18 -46.1(8) . .
O12 W1 O19 O18 -127.8(8) . .
O1 W1 O19 O22 122.4(14) . .
O17 W1 O19 O22 -29.1(11) . .
O16 W1 O19 O22 59.7(11) . .
O11 W1 O19 O22 -118.9(11) . .
O12 W1 O19 O22 159.3(12) . .
O18 W1 O19 O22 -72.9(11) . .
O1 W1 O19 O20 -95.8(16) . 2_657
O17 W1 O19 O20 112.7(11) . 2_657
O16 W1 O19 O20 -158.4(13) . 2_657
O11 W1 O19 O20 22.9(12) . 2_657
O12 W1 O19 O20 -58.8(11) . 2_657
O18 W1 O19 O20 69.0(12) . 2_657
O1 W1 O19 W5 58.9(14) . .
O17 W1 O19 W5 -92.6(5) . .
O16 W1 O19 W5 -3.7(4) . .
O11 W1 O19 W5 177.6(5) . .
O12 W1 O19 W5 95.9(6) . .
O18 W1 O19 W5 -136.4(9) . .
O1 W1 O19 W6 -34.1(15) . .
O17 W1 O19 W6 174.4(4) . .
O16 W1 O19 W6 -96.8(5) . .
O11 W1 O19 W6 84.6(5) . .
O12 W1 O19 W6 2.8(4) . .
O18 W1 O19 W6 130.6(9) . .
O2 W6 O19 B1 -179.7(8) . .
O6 W6 O19 B1 43.5(8) 2_657 .
O12 W6 O19 B1 131.0(10) . .
O7 W6 O19 B1 -48.3(8) 2_657 .
O13 W6 O19 B1 -129.2(9) . .
O20 W6 O19 B1 -1.5(6) 2_657 .
O2 W6 O19 O18 112.1(13) . .
O6 W6 O19 O18 -24.7(10) 2_657 .
O12 W6 O19 O18 62.8(10) . .
O7 W6 O19 O18 -116.4(10) 2_657 .
O13 W6 O19 O18 162.7(11) . .
O20 W6 O19 O18 -69.6(11) 2_657 .
O2 W6 O19 O22 -109.8(13) . .
O6 W6 O19 O22 113.3(11) 2_657 .
O12 W6 O19 O22 -159.1(12) . .
O7 W6 O19 O22 21.6(11) 2_657 .
O13 W6 O19 O22 -59.3(11) . .
O20 W6 O19 O22 68.4(11) 2_657 .
O2 W6 O19 O20 -178.2(10) . 2_657
O6 W6 O19 O20 45.0(7) 2_657 2_657
O12 W6 O19 O20 132.5(8) . 2_657
O7 W6 O19 O20 -46.8(7) 2_657 2_657
O13 W6 O19 O20 -127.7(8) . 2_657
O2 W6 O19 W5 -47.4(12) . .
O6 W6 O19 W5 175.8(4) 2_657 .
O12 W6 O19 W5 -96.7(5) . .
O7 W6 O19 W5 84.0(4) 2_657 .
O13 W6 O19 W5 3.1(4) . .
O20 W6 O19 W5 130.8(8) 2_657 .
O2 W6 O19 W1 46.3(13) . .
O6 W6 O19 W1 -90.5(5) 2_657 .
O12 W6 O19 W1 -2.9(4) . .
O7 W6 O19 W1 177.8(4) 2_657 .
O13 W6 O19 W1 96.9(5) . .
O20 W6 O19 W1 -135.4(8) 2_657 .
O18 B1 O20 O18 180.0 2_657 .
O19 B1 O20 O18 -120.7(8) 2_657 .
O19 B1 O20 O18 59.3(8) . .
O22 B1 O20 O18 119.4(8) . .
O22 B1 O20 O18 -60.6(8) 2_657 .
O18 B1 O20 O22 60.6(8) 2_657 .
O18 B1 O20 O22 -119.4(8) . .
O19 B1 O20 O22 119.8(8) 2_657 .
O19 B1 O20 O22 -60.2(8) . .
O22 B1 O20 O22 180.0 2_657 .
O18 B1 O20 O19 -59.3(8) 2_657 2_657
O18 B1 O20 O19 120.7(8) . 2_657
O19 B1 O20 O19 180.0 . 2_657
O22 B1 O20 O19 -119.8(8) . 2_657
O22 B1 O20 O19 60.2(8) 2_657 2_657
O18 B1 O20 W6 -57.5(10) 2_657 2_657
O18 B1 O20 W6 122.5(10) . 2_657
O19 B1 O20 W6 1.8(7) 2_657 2_657
O19 B1 O20 W6 -178.2(7) . 2_657
O22 B1 O20 W6 -118.1(9) . 2_657
O22 B1 O20 W6 61.9(9) 2_657 2_657
O18 B1 O20 W4 61.8(10) 2_657 .
O18 B1 O20 W4 -118.2(10) . .
O19 B1 O20 W4 121.1(9) 2_657 .
O19 B1 O20 W4 -58.9(9) . .
O22 B1 O20 W4 1.3(7) . .
O22 B1 O20 W4 -178.7(7) 2_657 .
O18 B1 O20 W3 -177.8(8) 2_657 .
O18 B1 O20 W3 2.2(8) . .
O19 B1 O20 W3 -118.5(10) 2_657 .
O19 B1 O20 W3 61.5(10) . .
O22 B1 O20 W3 121.7(10) . .
O22 B1 O20 W3 -58.3(10) 2_657 .
O19 O18 O20 B1 -46.1(6) . .
O22 O18 O20 B1 46.0(6) 2_657 .
W1 O18 O20 B1 -108.6(10) . .
W2 O18 O20 B1 106.9(10) . .
W3 O18 O20 B1 178.0(7) . .
B1 O18 O20 O22 45.5(6) . .
O19 O18 O20 O22 -0.6(9) . .
O22 O18 O20 O22 91.5(9) 2_657 .
W1 O18 O20 O22 -63.1(11) . .
W2 O18 O20 O22 152.4(9) . .
W3 O18 O20 O22 -136.5(8) . .
B1 O18 O20 O19 -44.0(6) . 2_657
O19 O18 O20 O19 -90.1(9) . 2_657
O22 O18 O20 O19 2.1(9) 2_657 2_657
W1 O18 O20 O19 -152.5(9) . 2_657
W2 O18 O20 O19 62.9(11) . 2_657
W3 O18 O20 O19 134.0(7) . 2_657
B1 O18 O20 W6 -104.6(10) . 2_657
O19 O18 O20 W6 -150.7(10) . 2_657
O22 O18 O20 W6 -58.6(12) 2_657 2_657
W1 O18 O20 W6 146.8(8) . 2_657
W2 O18 O20 W6 2.3(17) . 2_657
W3 O18 O20 W6 73.4(9) . 2_657
B1 O18 O20 W4 105.5(10) . .
O19 O18 O20 W4 59.4(11) . .
O22 O18 O20 W4 151.5(9) 2_657 .
W1 O18 O20 W4 -3.1(15) . .
W2 O18 O20 W4 -147.6(7) . .
W3 O18 O20 W4 -76.5(8) . .
B1 O18 O20 W3 -178.0(7) . .
O19 O18 O20 W3 135.9(8) . .
O22 O18 O20 W3 -132.0(7) 2_657 .
W1 O18 O20 W3 73.4(8) . .
W2 O18 O20 W3 -71.1(9) . .
O5 W4 O20 B1 -177.2(8) . .
O15 W4 O20 B1 131.0(9) . .
O14 W4 O20 B1 42.8(8) . .
O4 W4 O20 B1 -46.8(8) . .
O6 W4 O20 B1 -129.8(9) . .
O22 W4 O20 B1 -1.1(6) . .
O5 W4 O20 O18 114.8(13) . .
O15 W4 O20 O18 63.0(10) . .
O14 W4 O20 O18 -25.2(10) . .
O4 W4 O20 O18 -114.9(10) . .
O6 W4 O20 O18 162.2(11) . .
O22 W4 O20 O18 -69.2(11) . .
O5 W4 O20 O22 -176.1(10) . .
O15 W4 O20 O22 132.1(7) . .
O14 W4 O20 O22 43.9(6) . .
O4 W4 O20 O22 -45.7(6) . .
O6 W4 O20 O22 -128.7(7) . .
O5 W4 O20 O19 -108.5(14) . 2_657
O15 W4 O20 O19 -160.3(13) . 2_657
O14 W4 O20 O19 111.5(11) . 2_657
O4 W4 O20 O19 21.9(12) . 2_657
O6 W4 O20 O19 -61.1(11) . 2_657
O22 W4 O20 O19 67.6(11) . 2_657
O5 W4 O20 W6 -43.8(12) . 2_657
O15 W4 O20 W6 -95.6(5) . 2_657
O14 W4 O20 W6 176.2(4) . 2_657
O4 W4 O20 W6 86.5(4) . 2_657
O6 W4 O20 W6 3.6(4) . 2_657
O22 W4 O20 W6 132.2(7) . 2_657
O5 W4 O20 W3 48.7(13) . .
O15 W4 O20 W3 -3.1(4) . .
O14 W4 O20 W3 -91.3(5) . .
O4 W4 O20 W3 179.1(4) . .
O6 W4 O20 W3 96.1(5) . .
O22 W4 O20 W3 -135.2(8) . .
O9 W3 O20 B1 -179.8(8) . .
O10 W3 O20 B1 40.7(9) . .
O17 W3 O20 B1 -47.0(9) . .
O7 W3 O20 B1 129.5(10) . .
O15 W3 O20 B1 -130.5(10) . .
O18 W3 O20 B1 -1.9(7) . .
O9 W3 O20 O18 -177.8(11) . .
O10 W3 O20 O18 42.7(7) . .
O17 W3 O20 O18 -45.0(7) . .
O7 W3 O20 O18 131.4(8) . .
O15 W3 O20 O18 -128.5(8) . .
O9 W3 O20 O22 -108.7(15) . .
O10 W3 O20 O22 111.8(12) . .
O17 W3 O20 O22 24.1(12) . .
O7 W3 O20 O22 -159.5(13) . .
O15 W3 O20 O22 -59.4(12) . .
O18 W3 O20 O22 69.1(12) . .
O9 W3 O20 O19 111.5(14) . 2_657
O10 W3 O20 O19 -28.0(12) . 2_657
O17 W3 O20 O19 -115.7(11) . 2_657
O7 W3 O20 O19 60.8(11) . 2_657
O15 W3 O20 O19 160.8(13) . 2_657
O18 W3 O20 O19 -70.6(12) . 2_657
O9 W3 O20 W6 46.3(14) . 2_657
O10 W3 O20 W6 -93.2(5) . 2_657
O17 W3 O20 W6 179.2(4) . 2_657
O7 W3 O20 W6 -4.4(4) . 2_657
O15 W3 O20 W6 95.6(6) . 2_657
O18 W3 O20 W6 -135.8(8) . 2_657
O9 W3 O20 W4 -46.3(13) . .
O10 W3 O20 W4 174.2(4) . .
O17 W3 O20 W4 86.5(5) . .
O7 W3 O20 W4 -97.0(5) . .
O15 W3 O20 W4 3.0(4) . .
O18 W3 O20 W4 131.5(8) . .
O8 W2 O21 W5 158.8(9) . 2_657
O11 W2 O21 W5 -24.9(19) . 2_657
O4 W2 O21 W5 60.3(9) 2_657 2_657
O10 W2 O21 W5 -100.9(9) . 2_657
O22 W2 O21 W5 -3.9(8) 2_657 2_657
O18 W2 O21 W5 -35.7(9) . 2_657
O18 B1 O22 O19 121.6(8) 2_657 .
O18 B1 O22 O19 -58.4(8) . .
O19 B1 O22 O19 180.0 2_657 .
O20 B1 O22 O19 -118.8(8) . .
O20 B1 O22 O19 61.2(8) 2_657 .
O18 B1 O22 O18 180.0 . 2_657
O19 B1 O22 O18 58.4(8) 2_657 2_657
O19 B1 O22 O18 -121.6(8) . 2_657
O20 B1 O22 O18 119.6(8) . 2_657
O20 B1 O22 O18 -60.4(8) 2_657 2_657
O18 B1 O22 O20 -119.6(8) 2_657 .
O18 B1 O22 O20 60.4(8) . .
O19 B1 O22 O20 -61.2(8) 2_657 .
O19 B1 O22 O20 118.8(8) . .
O20 B1 O22 O20 180.0 2_657 .
O18 B1 O22 W5 118.6(10) 2_657 .
O18 B1 O22 W5 -61.4(10) . .
O19 B1 O22 W5 176.9(7) 2_657 .
O19 B1 O22 W5 -3.1(7) . .
O20 B1 O22 W5 -121.9(9) . .
O20 B1 O22 W5 58.1(9) 2_657 .
O18 B1 O22 W4 -120.8(10) 2_657 .
O18 B1 O22 W4 59.2(10) . .
O19 B1 O22 W4 -62.5(9) 2_657 .
O19 B1 O22 W4 117.5(9) . .
O20 B1 O22 W4 -1.3(7) . .
O20 B1 O22 W4 178.7(7) 2_657 .
O18 B1 O22 W2 -1.6(8) 2_657 2_657
O18 B1 O22 W2 178.4(8) . 2_657
O19 B1 O22 W2 56.7(10) 2_657 2_657
O19 B1 O22 W2 -123.3(10) . 2_657
O20 B1 O22 W2 117.9(10) . 2_657
O20 B1 O22 W2 -62.1(10) 2_657 2_657
O18 O19 O22 B1 44.7(6) . .
O20 O19 O22 B1 -45.2(6) 2_657 .
W5 O19 O22 B1 -177.2(6) . .
W1 O19 O22 B1 107.8(10) . .
W6 O19 O22 B1 -104.0(10) . .
B1 O19 O22 O18 43.2(6) . 2_657
O18 O19 O22 O18 87.9(9) . 2_657
O20 O19 O22 O18 -2.0(9) 2_657 2_657
W5 O19 O22 O18 -134.0(7) . 2_657
W1 O19 O22 O18 151.0(9) . 2_657
W6 O19 O22 O18 -60.8(12) . 2_657
B1 O19 O22 O20 -45.3(6) . .
O18 O19 O22 O20 -0.6(9) . .
O20 O19 O22 O20 -90.6(9) 2_657 .
W5 O19 O22 O20 137.4(7) . .
W1 O19 O22 O20 62.5(11) . .
W6 O19 O22 O20 -149.3(10) . .
B1 O19 O22 W5 177.2(6) . .
O18 O19 O22 W5 -138.1(8) . .
O20 O19 O22 W5 132.0(7) 2_657 .
W1 O19 O22 W5 -75.0(9) . .
W6 O19 O22 W5 73.2(9) . .
B1 O19 O22 W4 -105.8(10) . .
O18 O19 O22 W4 -61.1(12) . .
O20 O19 O22 W4 -151.0(9) 2_657 .
W5 O19 O22 W4 77.0(9) . .
W1 O19 O22 W4 2.0(16) . .
W6 O19 O22 W4 150.2(7) . .
B1 O19 O22 W2 103.1(11) . 2_657
O18 O19 O22 W2 147.8(10) . 2_657
O20 O19 O22 W2 57.9(12) 2_657 2_657
W5 O19 O22 W2 -74.1(10) . 2_657
W1 O19 O22 W2 -149.0(8) . 2_657
W6 O19 O22 W2 -0.9(18) . 2_657
O18 O20 O22 B1 -44.8(6) . .
O19 O20 O22 B1 44.5(6) 2_657 .
W6 O20 O22 B1 107.1(10) 2_657 .
W4 O20 O22 B1 -178.8(6) . .
W3 O20 O22 B1 -106.0(11) . .
B1 O20 O22 O19 45.4(6) . .
O18 O20 O22 O19 0.6(9) . .
O19 O20 O22 O19 89.9(9) 2_657 .
W6 O20 O22 O19 152.6(10) 2_657 .
W4 O20 O22 O19 -133.4(7) . .
W3 O20 O22 O19 -60.6(13) . .
B1 O20 O22 O18 -44.4(6) . 2_657
O18 O20 O22 O18 -89.2(9) . 2_657
O19 O20 O22 O18 0.1(9) 2_657 2_657
W6 O20 O22 O18 62.7(12) 2_657 2_657
W4 O20 O22 O18 136.8(8) . 2_657
W3 O20 O22 O18 -150.4(11) . 2_657
B1 O20 O22 W5 104.1(11) . .
O18 O20 O22 W5 59.3(13) . .
O19 O20 O22 W5 148.6(11) 2_657 .
W6 O20 O22 W5 -148.7(8) 2_657 .
W4 O20 O22 W5 -74.7(10) . .
W3 O20 O22 W5 -1.9(19) . .
B1 O20 O22 W4 178.8(6) . .
O18 O20 O22 W4 134.1(7) . .
O19 O20 O22 W4 -136.7(8) 2_657 .
W6 O20 O22 W4 -74.0(9) 2_657 .
W3 O20 O22 W4 72.8(10) . .
B1 O20 O22 W2 -105.2(10) . 2_657
O18 O20 O22 W2 -150.0(10) . 2_657
O19 O20 O22 W2 -60.8(12) 2_657 2_657
W6 O20 O22 W2 1.9(17) 2_657 2_657
W4 O20 O22 W2 75.9(9) . 2_657
W3 O20 O22 W2 148.7(8) . 2_657
O3 W5 O22 B1 178.0(7) . .
O13 W5 O22 B1 -42.3(8) . .
O21 W5 O22 B1 -130.7(10) 2_657 .
O16 W5 O22 B1 48.8(9) . .
O14 W5 O22 B1 129.6(9) . .
O19 W5 O22 B1 2.7(6) . .
O3 W5 O22 O19 175.3(10) . .
O13 W5 O22 O19 -45.0(7) . .
O21 W5 O22 O19 -133.4(8) 2_657 .
O16 W5 O22 O19 46.1(7) . .
O14 W5 O22 O19 126.9(7) . .
O3 W5 O22 O18 -114.5(14) . 2_657
O13 W5 O22 O18 25.2(11) . 2_657
O21 W5 O22 O18 -63.1(10) 2_657 2_657
O16 W5 O22 O18 116.4(11) . 2_657
O14 W5 O22 O18 -162.9(12) . 2_657
O19 W5 O22 O18 70.2(12) . 2_657
O3 W5 O22 O20 108.6(14) . .
O13 W5 O22 O20 -111.7(12) . .
O21 W5 O22 O20 159.9(14) 2_657 .
O16 W5 O22 O20 -20.6(13) . .
O14 W5 O22 O20 60.2(12) . .
O19 W5 O22 O20 -66.7(12) . .
O3 W5 O22 W4 44.6(12) . .
O13 W5 O22 W4 -175.7(4) . .
O21 W5 O22 W4 95.9(6) 2_657 .
O16 W5 O22 W4 -84.6(5) . .
O14 W5 O22 W4 -3.8(4) . .
O19 W5 O22 W4 -130.7(7) . .
O3 W5 O22 W2 -49.0(13) . 2_657
O13 W5 O22 W2 90.7(5) . 2_657
O21 W5 O22 W2 2.3(4) 2_657 2_657
O16 W5 O22 W2 -178.2(5) . 2_657
O14 W5 O22 W2 -97.4(6) . 2_657
O19 W5 O22 W2 135.7(8) . 2_657
O5 W4 O22 B1 177.2(8) . .
O15 W4 O22 B1 -41.8(8) . .
O14 W4 O22 B1 -129.6(9) . .
O4 W4 O22 B1 129.7(9) . .
O6 W4 O22 B1 47.1(8) . .
O20 W4 O22 B1 1.1(6) . .
O5 W4 O22 O19 -114.6(13) . .
O15 W4 O22 O19 26.4(11) . .
O14 W4 O22 O19 -61.4(10) . .
O4 W4 O22 O19 -162.1(12) . .
O6 W4 O22 O19 115.3(10) . .
O20 W4 O22 O19 69.3(11) . .
O5 W4 O22 O18 109.2(14) . 2_657
O15 W4 O22 O18 -109.8(11) . 2_657
O14 W4 O22 O18 162.4(12) . 2_657
O4 W4 O22 O18 61.7(10) . 2_657
O6 W4 O22 O18 -20.9(11) . 2_657
O20 W4 O22 O18 -66.9(11) . 2_657
O5 W4 O22 O20 176.1(10) . .
O15 W4 O22 O20 -42.9(6) . .
O14 W4 O22 O20 -130.7(7) . .
O4 W4 O22 O20 128.6(7) . .
O6 W4 O22 O20 46.0(6) . .
O5 W4 O22 W5 -49.3(13) . .
O15 W4 O22 W5 91.7(4) . .
O14 W4 O22 W5 3.9(4) . .
O4 W4 O22 W5 -96.8(5) . .
O6 W4 O22 W5 -179.4(4) . .
O20 W4 O22 W5 134.6(7) . .
O5 W4 O22 W2 44.8(13) . 2_657
O15 W4 O22 W2 -174.2(4) . 2_657
O14 W4 O22 W2 98.0(5) . 2_657
O4 W4 O22 W2 -2.7(4) . 2_657
O6 W4 O22 W2 -85.3(4) . 2_657
O20 W4 O22 W2 -131.3(7) . 2_657
